data_2002511
loop_
_publ_author_name
'Schroeder, F'
'Mueller-Buschbaum, Hk'

_publ_section_title
;
Europium als Erdalkali- und Lanthanoidelement in Eu Be Eu2 O5 (sowie
zur Kenntnis von Ca Be Pr2 O5)
;
_journal_name_full
;
Zeitschrift fuer Anorganische und Allgemeine Chemie
;
_journal_page_first 59
_journal_page_last 64
_journal_paper_doi 10.1002/zaac.19885630109
_journal_volume 563
_journal_year 1988
_chemical_formula_structural 'Eu Be Eu2 O5'
_chemical_formula_sum 'Be Eu3 O5'
_chemical_name_systematic 'Europium(II) beryllium dieuropium oxide'
_space_group_IT_number 14
_symmetry_cell_setting monoclinic
_symmetry_Int_Tables_number 14
_symmetry_space_group_name_Hall '-P 2ybc'
_symmetry_space_group_name_H-M 'P 1 21/c 1'
_cell_angle_alpha 90
_cell_angle_beta 90.37(1)
_cell_angle_gamma 90
_cell_formula_units_Z 4
_cell_length_a 7.1749(7)
_cell_length_b 6.5061(16)
_cell_length_c 9.4708(11)
_cell_volume 442.1
_refine_ls_R_factor_all 0.07
_cod_database_code 2002511

loop_
_symmetry_equiv_pos_as_xyz
x,y,z
-x,1/2+y,1/2-z
-x,-y,-z
x,1/2-y,1/2+z

loop_
_atom_site_label
_atom_site_type_symbol
_atom_site_symmetry_multiplicity
_atom_site_Wyckoff_symbol
_atom_site_fract_x
_atom_site_fract_y
_atom_site_fract_z
_atom_site_occupancy
_atom_site_attached_hydrogens
_atom_site_calc_flag
Be1 Be2+ 4 e 0.254(5) 0.193(6) 0.101(4) 1. 0 d
Eu1 Eu3+ 4 e 0.2507(2) 0.5960(2) 0.9762(1) 1. 0 d
Eu2 Eu3+ 4 e 0.5222(2) 0.9181(2) 0.1755(1) 1. 0 d
Eu3 Eu2+ 4 e 0.0202(2) 0.0813(2) 0.8277(1) 1. 0 d
O1 O2- 4 e 0.941(3) 0.808(3) 0.432(2) 1. 0 d
O2 O2- 4 e 0.443(3) 0.184(3) 0.570(2) 1. 0 d
O3 O2- 4 e 0.278(3) 0.668(3) 0.222(2) 1. 0 d
O4 O2- 4 e 0.268(3) 0.133(3) 0.274(2) 1. 0 d
O5 O2- 4 e 0.266(3) 0.522(3) 0.506(2) 1. 0 d

loop_
_atom_type_symbol
_atom_type_oxidation_number
Be2+ 2.000
Eu3+ 3.000
Eu2+ 2.000
O2- -2.000
